data_2219476
loop_
_publ_author_name
'Hwang, In-Chul'
'Ha, Kwang'

_publ_section_title
;Perchlorato[<i>N</i>,<i>N</i>,<i>N</i>',<i>N</i>'-tetrakis(2-pyridylmethyl)cyclohexane-1,2-diamine]manganese(II)
 perchlorate
;
_journal_coeditor_code ZL2134
_journal_issue 9
_journal_name_full 'Acta Crystallographica Section E'
_journal_page_first m1178
_journal_paper_doi 10.1107/S1600536808025804
_journal_volume 64
_journal_year 2008
_chemical_formula_iupac '[Mn (Cl O4) (C30 H34 N6)] Cl O4'
_chemical_formula_moiety 'C30 H34 Cl Mn N6 O4 + , Cl O4 -'
_chemical_formula_sum 'C30 H34 Cl2 Mn N6 O8'
_chemical_formula_weight 732.47
_chemical_name_systematic
;
Perchlorato[<i>N</i>,<i>N</i>,<i>N</i>',<i>N</i>'-tetrakis(2-
pyridylmethyl)cyclohexane-1,2-diamine]manganese(II) perchlorate
;
_space_group_IT_number 9
_symmetry_cell_setting monoclinic
_symmetry_space_group_name_Hall 'C -2yc'
_symmetry_space_group_name_H-M 'C 1 c 1'
_atom_sites_solution_hydrogens geom
_atom_sites_solution_primary direct
_atom_sites_solution_secondary difmap
_cell_angle_alpha 90.00
_cell_angle_beta 105.987(6)
_cell_angle_gamma 90.00
_cell_formula_units_Z 4
_cell_length_a 14.223(5)
_cell_length_b 14.121(5)
_cell_length_c 16.504(6)
_cell_measurement_reflns_used 3537
_cell_measurement_temperature 293(2)
_cell_measurement_theta_max 22.859
_cell_measurement_theta_min 2.563
_cell_volume 3187(2)
_computing_cell_refinement 'SAINT (Bruker, 2000)'
_computing_data_collection 'SMART (Bruker, 2000)'
_computing_data_reduction 'SAINT (Bruker, 2000)'
_computing_molecular_graphics 'ORTEP-3 (Farrugia, 1997) and PLATON (Spek, 2003)'
_computing_publication_material 'SHELXL97 (Sheldrick, 2008)'
_computing_structure_refinement 'SHELXL97 (Sheldrick, 2008)'
_computing_structure_solution 'SHELXS97 (Sheldrick, 2008)'
_diffrn_ambient_temperature 293(2)
_diffrn_measured_fraction_theta_full 0.998
_diffrn_measured_fraction_theta_max 0.976
_diffrn_measurement_device_type 'Bruker SMART 1000 CCD'
_diffrn_measurement_method '\f and \w'
_diffrn_radiation_monochromator graphite
_diffrn_radiation_source 'fine-focus sealed tube'
_diffrn_radiation_type 'Mo K\a'
_diffrn_radiation_wavelength 0.71073
_diffrn_reflns_av_R_equivalents 0.0199
_diffrn_reflns_av_sigmaI/netI 0.0417
_diffrn_reflns_limit_h_max 18
_diffrn_reflns_limit_h_min -11
_diffrn_reflns_limit_k_max 18
_diffrn_reflns_limit_k_min -18
_diffrn_reflns_limit_l_max 21
_diffrn_reflns_limit_l_min -21
_diffrn_reflns_number 9661
_diffrn_reflns_theta_full 25.00
_diffrn_reflns_theta_max 27.58
_diffrn_reflns_theta_min 2.07
_diffrn_standards_decay_% 0
_diffrn_standards_interval_count 0
_diffrn_standards_interval_time 0
_diffrn_standards_number 0
_exptl_absorpt_coefficient_mu 0.643
_exptl_absorpt_correction_T_max 0.879
_exptl_absorpt_correction_T_min 0.690
_exptl_absorpt_correction_type multi-scan
_exptl_absorpt_process_details '(SADABS; Bruker, 2000)'
_exptl_crystal_colour yellow
_exptl_crystal_density_diffrn 1.527
_exptl_crystal_density_method 'not measured'
_exptl_crystal_description stick
_exptl_crystal_F_000 1516
_exptl_crystal_size_max 0.25
_exptl_crystal_size_mid 0.25
_exptl_crystal_size_min 0.20
_refine_diff_density_max 0.387
_refine_diff_density_min -0.295
_refine_ls_abs_structure_details 'Flack (1983), with 1804 Friedel pairs'
_refine_ls_abs_structure_Flack 0.007(16)
_refine_ls_extinction_method none
_refine_ls_goodness_of_fit_ref 0.958
_refine_ls_hydrogen_treatment constr
_refine_ls_matrix_type full
_refine_ls_number_parameters 452
_refine_ls_number_reflns 5412
_refine_ls_number_restraints 2
_refine_ls_restrained_S_all 0.958
_refine_ls_R_factor_all 0.0474
_refine_ls_R_factor_gt 0.0389
_refine_ls_shift/su_max 0.001
_refine_ls_shift/su_mean 0.000
_refine_ls_structure_factor_coef Fsqd
_refine_ls_weighting_details 'calc w = 1/[\s^2^(Fo^2^)+(0.103P)^2^] where P=(Fo^2^+2Fc^2^)/3'
_refine_ls_weighting_scheme calc
_refine_ls_wR_factor_gt 0.0885
_refine_ls_wR_factor_ref 0.0928
_reflns_number_gt 4446
_reflns_number_total 5412
_reflns_threshold_expression I>2\s(I)
_cod_data_source_file zl2134.cif
_cod_data_source_block I
_cod_original_cell_volume 3186.6(19)
_cod_original_sg_symbol_H-M 'C c'
_cod_database_code 2219476
_cod_database_fobs_code 2219476

loop_
_symmetry_equiv_pos_as_xyz
'x, y, z'
'x, -y, z+1/2'
'x+1/2, y+1/2, z'
'x+1/2, -y+1/2, z+1/2'

loop_
_atom_site_type_symbol
_atom_site_label
_atom_site_fract_x
_atom_site_fract_y
_atom_site_fract_z
_atom_site_U_iso_or_equiv
_atom_site_adp_type
_atom_site_calc_flag
_atom_site_refinement_flags
_atom_site_occupancy
_atom_site_disorder_assembly
_atom_site_disorder_group
Mn Mn1 0.15888(5) 0.33639(3) 0.36637(4) 0.03769(12) Uani d . 1 A .
N N1 0.2229(2) 0.47899(19) 0.42192(18) 0.0450(7) Uani d . 1 . .
N N2 0.2968(2) 0.2727(2) 0.32882(19) 0.0494(7) Uani d . 1 . .
N N3 0.2886(2) 0.30494(17) 0.49337(17) 0.0385(6) Uani d . 1 . .
N N4 0.0803(2) 0.27813(17) 0.46689(15) 0.0362(6) Uani d . 1 . .
N N5 0.0853(2) 0.19852(19) 0.31237(16) 0.0399(6) Uani d . 1 . .
N N6 0.0022(2) 0.4106(2) 0.34287(18) 0.0465(7) Uani d . 1 . .
C C1 0.1793(3) 0.5634(2) 0.3961(3) 0.0597(10) Uani d . 1 . .
H H1 0.1232 0.5641 0.3510 0.072 Uiso calc R 1 . .
C C2 0.2147(3) 0.6482(2) 0.4339(3) 0.0583(10) Uani d . 1 . .
H H2 0.1831 0.7048 0.4144 0.070 Uiso calc R 1 . .
C C3 0.2968(3) 0.6477(2) 0.5004(2) 0.0549(9) Uani d . 1 . .
H H3 0.3217 0.7037 0.5276 0.066 Uiso calc R 1 . .
C C4 0.3421(3) 0.5623(2) 0.5264(2) 0.0483(8) Uani d . 1 . .
H H4 0.3984 0.5606 0.5713 0.058 Uiso calc R 1 . .
C C5 0.3045(2) 0.4795(2) 0.4861(2) 0.0393(7) Uani d . 1 . .
C C6 0.3564(3) 0.3869(2) 0.5087(2) 0.0469(8) Uani d . 1 . .
H H6A 0.4029 0.3790 0.4758 0.056 Uiso calc R 1 . .
H H6B 0.3928 0.3881 0.5677 0.056 Uiso calc R 1 . .
C C7 0.3158(3) 0.2794(3) 0.2543(2) 0.0605(11) Uani d . 1 . .
H H7 0.2675 0.3039 0.2091 0.073 Uiso calc R 1 . .
C C8 0.4026(3) 0.2522(3) 0.2405(3) 0.0668(11) Uani d . 1 . .
H H8 0.4129 0.2583 0.1874 0.080 Uiso calc R 1 . .
C C9 0.4742(3) 0.2156(3) 0.3069(3) 0.0619(10) Uani d . 1 . .
H H9 0.5345 0.1978 0.3000 0.074 Uiso calc R 1 . .
C C10 0.4550(3) 0.2060(3) 0.3832(3) 0.0567(9) Uani d . 1 . .
H H10 0.5020 0.1806 0.4288 0.068 Uiso calc R 1 . .
C C11 0.3656(3) 0.2342(2) 0.3920(2) 0.0446(8) Uani d . 1 . .
C C12 0.3408(3) 0.2206(2) 0.4749(2) 0.0472(8) Uani d . 1 . .
H H12A 0.3001 0.1650 0.4717 0.057 Uiso calc R 1 . .
H H12B 0.4004 0.2111 0.5199 0.057 Uiso calc R 1 . .
C C13 0.2477(2) 0.2910(2) 0.5668(2) 0.0401(7) Uani d . 1 . .
H H13 0.2314 0.3540 0.5838 0.048 Uiso calc R 1 . .
C C14 0.3198(3) 0.2466(3) 0.6443(2) 0.0504(9) Uani d . 1 . .
H H14A 0.3382 0.1840 0.6299 0.060 Uiso calc R 1 . .
H H14B 0.3785 0.2850 0.6608 0.060 Uiso calc R 1 . .
C C15 0.2752(3) 0.2392(3) 0.7173(2) 0.0556(10) Uani d . 1 . .
H H15A 0.3224 0.2120 0.7658 0.067 Uiso calc R 1 . .
H H15B 0.2580 0.3018 0.7327 0.067 Uiso calc R 1 . .
C C16 0.1864(3) 0.1786(3) 0.6929(2) 0.0541(10) Uani d . 1 . .
H H16A 0.1589 0.1722 0.7403 0.065 Uiso calc R 1 . .
H H16B 0.2039 0.1159 0.6779 0.065 Uiso calc R 1 . .
C C17 0.1106(3) 0.2223(3) 0.6182(2) 0.0491(9) Uani d . 1 . .
H H17A 0.0904 0.2833 0.6344 0.059 Uiso calc R 1 . .
H H17B 0.0534 0.1817 0.6023 0.059 Uiso calc R 1 . .
C C18 0.1528(2) 0.2349(2) 0.54187(18) 0.0381(7) Uani d . 1 . .
H H18 0.1686 0.1717 0.5251 0.046 Uiso calc R 1 . .
C C19 0.0988(3) 0.1550(3) 0.2434(2) 0.0496(8) Uani d . 1 . .
H H19 0.1363 0.1852 0.2129 0.060 Uiso calc R 1 . .
C C20 0.0597(3) 0.0692(3) 0.2171(2) 0.0612(11) Uani d . 1 . .
H H20 0.0707 0.0412 0.1694 0.073 Uiso calc R 1 . .
C C21 0.0044(4) 0.0238(3) 0.2606(3) 0.0734(14) Uani d . 1 . .
H H21 -0.0217 -0.0358 0.2440 0.088 Uiso calc R 1 . .
C C22 -0.0122(4) 0.0680(3) 0.3298(2) 0.0645(11) Uani d . 1 . .
H H22 -0.0505 0.0391 0.3601 0.077 Uiso calc R 1 . .
C C23 0.0290(3) 0.1558(2) 0.35356(19) 0.0402(7) Uani d . 1 . .
C C24 0.0067(3) 0.2074(2) 0.4259(2) 0.0432(8) Uani d . 1 . .
H H24A -0.0560 0.2388 0.4054 0.052 Uiso calc R 1 . .
H H24B 0.0006 0.1613 0.4677 0.052 Uiso calc R 1 . .
C C25 -0.0532(3) 0.4527(3) 0.2737(2) 0.0533(9) Uani d . 1 . .
H H25 -0.0313 0.4530 0.2255 0.064 Uiso calc R 1 . .
C C26 -0.1411(3) 0.4959(3) 0.2703(3) 0.0592(10) Uani d . 1 . .
H H26 -0.1773 0.5251 0.2211 0.071 Uiso calc R 1 . .
C C27 -0.1740(3) 0.4950(3) 0.3403(3) 0.0617(11) Uani d . 1 . .
H H27 -0.2332 0.5234 0.3397 0.074 Uiso calc R 1 . .
C C28 -0.1184(3) 0.4515(3) 0.4115(3) 0.0555(9) Uani d . 1 . .
H H28 -0.1400 0.4495 0.4598 0.067 Uiso calc R 1 . .
C C29 -0.0304(3) 0.4106(2) 0.4119(2) 0.0432(8) Uani d . 1 . .
C C30 0.0319(3) 0.3630(2) 0.4887(2) 0.0441(8) Uani d . 1 . .
H H30A 0.0812 0.4071 0.5195 0.053 Uiso calc R 1 . .
H H30B -0.0083 0.3450 0.5250 0.053 Uiso calc R 1 . .
O O1 0.1329(2) 0.3954(2) 0.23005(16) 0.0643(8) Uani d . 1 . .
O O2 0.0969(4) 0.5516(2) 0.1871(3) 0.1098(14) Uani d . 1 . .
Cl Cl1A 0.1592(6) 0.4718(3) 0.1811(5) 0.0695(14) Uani d P 0.589(18) A 1
O O3A 0.1337(14) 0.4370(8) 0.0960(6) 0.122(5) Uani d P 0.589(18) A 1
O O4A 0.2592(6) 0.4953(6) 0.2141(11) 0.134(5) Uani d P 0.589(18) A 1
Cl Cl1B 0.1171(11) 0.4580(8) 0.1590(6) 0.091(3) Uani d P 0.411(18) A 2
O O3B 0.042(2) 0.4334(16) 0.0973(10) 0.214(13) Uani d P 0.411(18) A 2
O O4B 0.2022(18) 0.4735(14) 0.1375(18) 0.147(12) Uani d P 0.411(18) A 2
Cl Cl2 0.16080(10) 0.07166(10) 0.01224(8) 0.0782(3) Uani d . 1 . .
O O5 0.1508(5) 0.1150(3) -0.0657(3) 0.1315(16) Uani d . 1 . .
O O6 0.0759(4) 0.0230(4) 0.0224(3) 0.1293(16) Uani d . 1 . .
O O7 0.2066(7) 0.1294(5) 0.0740(4) 0.221(4) Uani d . 1 . .
O O8 0.2213(5) -0.0077(4) 0.0100(5) 0.198(3) Uani d . 1 . .

loop_
_atom_site_aniso_label
_atom_site_aniso_U_11
_atom_site_aniso_U_22
_atom_site_aniso_U_33
_atom_site_aniso_U_12
_atom_site_aniso_U_13
_atom_site_aniso_U_23
Mn1 0.0350(2) 0.0365(2) 0.0407(2) -0.0010(2) 0.00912(18) 0.0005(2)
N1 0.0405(15) 0.0371(14) 0.0532(17) 0.0025(13) 0.0059(14) -0.0013(12)
N2 0.0407(17) 0.0572(17) 0.0521(17) 0.0059(15) 0.0158(14) 0.0105(14)
N3 0.0369(15) 0.0316(12) 0.0466(15) 0.0019(12) 0.0108(12) 0.0025(11)
N4 0.0351(14) 0.0355(13) 0.0349(13) 0.0010(11) 0.0044(11) -0.0026(10)
N5 0.0391(15) 0.0414(14) 0.0392(14) -0.0022(13) 0.0108(13) -0.0024(12)
N6 0.0385(16) 0.0507(15) 0.0478(16) -0.0003(13) 0.0074(14) 0.0038(13)
C1 0.049(2) 0.0463(19) 0.072(3) 0.0035(18) -0.002(2) 0.0037(17)
C2 0.051(2) 0.0386(19) 0.082(3) 0.0042(17) 0.014(2) 0.0030(18)
C3 0.060(2) 0.0408(18) 0.065(2) -0.0132(18) 0.019(2) -0.0115(17)
C4 0.042(2) 0.051(2) 0.049(2) -0.0118(17) 0.0085(16) -0.0028(16)
C5 0.0375(18) 0.0406(16) 0.0423(18) -0.0037(14) 0.0153(15) 0.0026(14)
C6 0.0324(18) 0.0448(18) 0.059(2) -0.0030(15) 0.0046(16) 0.0072(16)
C7 0.045(2) 0.080(3) 0.056(2) 0.015(2) 0.0142(19) 0.017(2)
C8 0.059(3) 0.081(3) 0.070(3) 0.012(2) 0.034(2) 0.017(2)
C9 0.046(2) 0.067(2) 0.077(3) 0.015(2) 0.026(2) 0.015(2)
C10 0.046(2) 0.060(2) 0.062(2) 0.0140(19) 0.0116(19) 0.0116(19)
C11 0.0425(19) 0.0372(16) 0.055(2) 0.0008(16) 0.0143(17) 0.0022(15)
C12 0.045(2) 0.0434(17) 0.055(2) 0.0059(16) 0.0163(17) 0.0098(16)
C13 0.0408(18) 0.0341(15) 0.0421(17) 0.0045(15) 0.0059(15) -0.0008(13)
C14 0.049(2) 0.0505(19) 0.0447(19) -0.0019(17) 0.0003(16) 0.0024(16)
C15 0.068(3) 0.052(2) 0.0386(18) 0.008(2) 0.0013(17) 0.0047(16)
C16 0.069(3) 0.059(2) 0.0304(17) 0.000(2) 0.0076(17) 0.0110(16)
C17 0.050(2) 0.055(2) 0.0418(18) -0.0016(18) 0.0128(16) 0.0034(16)
C18 0.0410(18) 0.0382(16) 0.0342(16) 0.0002(14) 0.0088(14) 0.0016(13)
C19 0.048(2) 0.057(2) 0.0443(19) 0.0036(18) 0.0127(16) -0.0091(16)
C20 0.069(3) 0.063(2) 0.046(2) 0.006(2) 0.007(2) -0.0137(18)
C21 0.112(4) 0.046(2) 0.058(2) -0.016(2) 0.017(3) -0.0156(19)
C22 0.090(3) 0.054(2) 0.049(2) -0.023(2) 0.018(2) -0.0054(18)
C23 0.0395(18) 0.0443(17) 0.0334(16) -0.0040(15) 0.0042(14) -0.0013(13)
C24 0.0388(19) 0.0471(19) 0.0436(18) -0.0075(16) 0.0111(15) -0.0021(14)
C25 0.048(2) 0.059(2) 0.049(2) -0.0088(19) 0.0076(18) 0.0085(17)
C26 0.050(2) 0.052(2) 0.064(2) 0.0024(19) -0.005(2) 0.0071(18)
C27 0.049(2) 0.053(2) 0.077(3) 0.0140(19) 0.007(2) -0.005(2)
C28 0.043(2) 0.062(2) 0.061(2) 0.0078(19) 0.0129(18) -0.0063(19)
C29 0.0392(19) 0.0437(18) 0.0454(18) 0.0006(16) 0.0096(15) -0.0058(15)
C30 0.042(2) 0.0504(18) 0.0384(17) 0.0046(16) 0.0093(15) -0.0037(14)
O1 0.0731(19) 0.0666(17) 0.0601(15) 0.0186(15) 0.0301(15) 0.0251(13)
O2 0.150(4) 0.070(2) 0.134(3) 0.035(2) 0.079(3) 0.039(2)
Cl1A 0.074(3) 0.0625(15) 0.085(3) 0.0218(18) 0.045(2) 0.0324(15)
O3A 0.191(15) 0.126(9) 0.071(5) 0.033(9) 0.074(8) 0.024(5)
O4A 0.075(5) 0.094(5) 0.233(13) -0.011(4) 0.045(7) 0.043(7)
Cl1B 0.088(5) 0.120(5) 0.082(4) 0.040(4) 0.050(4) 0.058(4)
O3B 0.21(2) 0.29(2) 0.089(10) -0.086(19) -0.047(13) 0.089(12)
O4B 0.16(2) 0.140(16) 0.21(3) 0.044(14) 0.16(2) 0.090(17)
Cl2 0.0750(8) 0.0931(8) 0.0693(7) 0.0072(7) 0.0246(6) 0.0060(6)
O5 0.187(5) 0.102(3) 0.096(3) 0.002(3) 0.022(3) 0.020(2)
O6 0.103(3) 0.179(4) 0.121(3) -0.022(3) 0.057(3) -0.033(3)
O7 0.325(12) 0.194(6) 0.124(4) -0.119(7) 0.028(5) -0.049(4)
O8 0.176(6) 0.116(4) 0.366(10) 0.064(4) 0.184(7) 0.098(5)

loop_
_atom_type_symbol
_atom_type_description
_atom_type_scat_dispersion_real
_atom_type_scat_dispersion_imag
_atom_type_scat_source
C C 0.0033 0.0016 'International Tables Vol C Tables 4.2.6.8 and 6.1.1.4'
H H 0.0000 0.0000 'International Tables Vol C Tables 4.2.6.8 and 6.1.1.4'
Cl Cl 0.1484 0.1585 'International Tables Vol C Tables 4.2.6.8 and 6.1.1.4'
Mn Mn 0.3368 0.7283 'International Tables Vol C Tables 4.2.6.8 and 6.1.1.4'
N N 0.0061 0.0033 'International Tables Vol C Tables 4.2.6.8 and 6.1.1.4'
O O 0.0106 0.0060 'International Tables Vol C Tables 4.2.6.8 and 6.1.1.4'

loop_
_geom_angle_atom_site_label_1
_geom_angle_atom_site_label_2
_geom_angle_atom_site_label_3
_geom_angle
N5 Mn1 N1 176.02(11)
N5 Mn1 O1 89.66(10)
N1 Mn1 O1 90.69(11)
N5 Mn1 N4 73.98(9)
N1 Mn1 N4 103.60(10)
O1 Mn1 N4 144.44(10)
N5 Mn1 N2 84.18(10)
N1 Mn1 N2 99.77(11)
O1 Mn1 N2 78.89(10)
N4 Mn1 N2 128.73(9)
N5 Mn1 N6 90.22(10)
N1 Mn1 N6 85.98(10)
O1 Mn1 N6 78.13(10)
N4 Mn1 N6 70.76(9)
N2 Mn1 N6 156.36(10)
N5 Mn1 N3 109.95(9)
N1 Mn1 N3 72.01(9)
O1 Mn1 N3 141.38(10)
N4 Mn1 N3 74.13(9)
N2 Mn1 N3 70.80(10)
N6 Mn1 N3 132.33(10)
C5 N1 C1 117.7(3)
C5 N1 Mn1 118.9(2)
C1 N1 Mn1 123.3(2)
C11 N2 C7 117.3(3)
C11 N2 Mn1 115.4(2)
C7 N2 Mn1 127.0(2)
C12 N3 C6 108.9(3)
C12 N3 C13 113.0(2)
C6 N3 C13 110.2(2)
C12 N3 Mn1 106.0(2)
C6 N3 Mn1 107.98(18)
C13 N3 Mn1 110.59(19)
C24 N4 C30 110.1(3)
C24 N4 C18 110.1(2)
C30 N4 C18 112.9(2)
C24 N4 Mn1 108.93(17)
C30 N4 Mn1 103.21(19)
C18 N4 Mn1 111.38(19)
C23 N5 C19 118.0(3)
C23 N5 Mn1 117.7(2)
C19 N5 Mn1 124.2(2)
C25 N6 C29 117.7(3)
C25 N6 Mn1 129.5(2)
C29 N6 Mn1 112.7(2)
N1 C1 C2 122.9(4)
N1 C1 H1 118.5
C2 C1 H1 118.5
C3 C2 C1 118.9(3)
C3 C2 H2 120.6
C1 C2 H2 120.6
C2 C3 C4 118.6(3)
C2 C3 H3 120.7
C4 C3 H3 120.7
C5 C4 C3 120.4(3)
C5 C4 H4 119.8
C3 C4 H4 119.8
N1 C5 C4 121.5(3)
N1 C5 C6 116.9(3)
C4 C5 C6 121.4(3)
N3 C6 C5 112.7(3)
N3 C6 H6A 109.0
C5 C6 H6A 109.0
N3 C6 H6B 109.0
C5 C6 H6B 109.0
H6A C6 H6B 107.8
N2 C7 C8 123.6(4)
N2 C7 H7 118.2
C8 C7 H7 118.2
C7 C8 C9 118.4(4)
C7 C8 H8 120.8
C9 C8 H8 120.8
C10 C9 C8 118.7(4)
C10 C9 H9 120.7
C8 C9 H9 120.7
C9 C10 C11 119.5(4)
C9 C10 H10 120.2
C11 C10 H10 120.2
N2 C11 C10 122.4(3)
N2 C11 C12 117.0(3)
C10 C11 C12 120.6(3)
N3 C12 C11 109.8(3)
N3 C12 H12A 109.7
C11 C12 H12A 109.7
N3 C12 H12B 109.7
C11 C12 H12B 109.7
H12A C12 H12B 108.2
N3 C13 C18 111.3(2)
N3 C13 C14 114.1(3)
C18 C13 C14 110.6(3)
N3 C13 H13 106.8
C18 C13 H13 106.8
C14 C13 H13 106.8
C15 C14 C13 111.2(3)
C15 C14 H14A 109.4
C13 C14 H14A 109.4
C15 C14 H14B 109.4
C13 C14 H14B 109.4
H14A C14 H14B 108.0
C16 C15 C14 109.6(3)
C16 C15 H15A 109.8
C14 C15 H15A 109.8
C16 C15 H15B 109.8
C14 C15 H15B 109.8
H15A C15 H15B 108.2
C15 C16 C17 110.2(3)
C15 C16 H16A 109.6
C17 C16 H16A 109.6
C15 C16 H16B 109.6
C17 C16 H16B 109.6
H16A C16 H16B 108.1
C16 C17 C18 111.0(3)
C16 C17 H17A 109.4
C18 C17 H17A 109.4
C16 C17 H17B 109.4
C18 C17 H17B 109.4
H17A C17 H17B 108.0
N4 C18 C13 111.6(2)
N4 C18 C17 112.6(3)
C13 C18 C17 110.8(3)
N4 C18 H18 107.2
C13 C18 H18 107.2
C17 C18 H18 107.2
N5 C19 C20 122.3(4)
N5 C19 H19 118.8
C20 C19 H19 118.8
C19 C20 C21 119.8(4)
C19 C20 H20 120.1
C21 C20 H20 120.1
C20 C21 C22 118.6(4)
C20 C21 H21 120.7
C22 C21 H21 120.7
C21 C22 C23 119.2(4)
C21 C22 H22 120.4
C23 C22 H22 120.4
N5 C23 C22 122.0(3)
N5 C23 C24 118.3(3)
C22 C23 C24 119.7(3)
N4 C24 C23 114.5(3)
N4 C24 H24A 108.6
C23 C24 H24A 108.6
N4 C24 H24B 108.6
C23 C24 H24B 108.6
H24A C24 H24B 107.6
N6 C25 C26 123.1(4)
N6 C25 H25 118.4
C26 C25 H25 118.4
C27 C26 C25 118.8(4)
C27 C26 H26 120.6
C25 C26 H26 120.6
C26 C27 C28 118.7(4)
C26 C27 H27 120.7
C28 C27 H27 120.7
C27 C28 C29 120.1(4)
C27 C28 H28 119.9
C29 C28 H28 119.9
N6 C29 C28 121.5(3)
N6 C29 C30 117.3(3)
C28 C29 C30 121.2(3)
N4 C30 C29 111.5(3)
N4 C30 H30A 109.3
C29 C30 H30A 109.3
N4 C30 H30B 109.3
C29 C30 H30B 109.3
H30A C30 H30B 108.0
Cl1B O1 Mn1 162.9(5)
Cl1A O1 Mn1 143.4(4)
O4A Cl1A O3A 114.4(9)
O4A Cl1A O2 111.0(6)
O3A Cl1A O2 109.7(7)
O4A Cl1A O1 110.2(5)
O3A Cl1A O1 104.7(7)
O2 Cl1A O1 106.4(4)
O3B Cl1B O4B 115.7(16)
O3B Cl1B O1 112.6(11)
O4B Cl1B O1 111.1(11)
O3B Cl1B O2 107.4(13)
O4B Cl1B O2 101.7(13)
O1 Cl1B O2 107.4(6)
O7 Cl2 O5 110.0(3)
O7 Cl2 O8 109.4(6)
O5 Cl2 O8 103.3(4)
O7 Cl2 O6 117.0(4)
O5 Cl2 O6 116.2(3)
O8 Cl2 O6 99.2(3)

loop_
_geom_bond_atom_site_label_1
_geom_bond_atom_site_label_2
_geom_bond_distance
Mn1 N5 2.273(3)
Mn1 N1 2.294(3)
Mn1 O1 2.331(3)
Mn1 N4 2.388(3)
Mn1 N2 2.390(3)
Mn1 N6 2.396(3)
Mn1 N3 2.422(3)
N1 C5 1.338(4)
N1 C1 1.356(4)
N2 C11 1.334(4)
N2 C7 1.334(5)
N3 C12 1.478(4)
N3 C6 1.483(4)
N3 C13 1.495(4)
N4 C24 1.470(4)
N4 C30 1.475(4)
N4 C18 1.505(4)
N5 C23 1.329(4)
N5 C19 1.353(4)
N6 C25 1.335(4)
N6 C29 1.342(4)
C1 C2 1.380(5)
C1 H1 0.9300
C2 C3 1.365(6)
C2 H2 0.9300
C3 C4 1.378(5)
C3 H3 0.9300
C4 C5 1.378(5)
C4 H4 0.9300
C5 C6 1.497(5)
C6 H6A 0.9700
C6 H6B 0.9700
C7 C8 1.371(6)
C7 H7 0.9300
C8 C9 1.374(6)
C8 H8 0.9300
C9 C10 1.367(5)
C9 H9 0.9300
C10 C11 1.378(5)
C10 H10 0.9300
C11 C12 1.517(5)
C12 H12A 0.9700
C12 H12B 0.9700
C13 C18 1.520(5)
C13 C14 1.536(5)
C13 H13 0.9800
C14 C15 1.512(5)
C14 H14A 0.9700
C14 H14B 0.9700
C15 C16 1.487(6)
C15 H15A 0.9700
C15 H15B 0.9700
C16 C17 1.527(5)
C16 H16A 0.9700
C16 H16B 0.9700
C17 C18 1.548(5)
C17 H17A 0.9700
C17 H17B 0.9700
C18 H18 0.9800
C19 C20 1.355(5)
C19 H19 0.9300
C20 C21 1.364(6)
C20 H20 0.9300
C21 C22 1.377(6)
C21 H21 0.9300
C22 C23 1.381(5)
C22 H22 0.9300
C23 C24 1.505(5)
C24 H24A 0.9700
C24 H24B 0.9700
C25 C26 1.378(6)
C25 H25 0.9300
C26 C27 1.361(6)
C26 H26 0.9300
C27 C28 1.369(5)
C27 H27 0.9300
C28 C29 1.377(5)
C28 H28 0.9300
C29 C30 1.491(5)
C30 H30A 0.9700
C30 H30B 0.9700
O1 Cl1B 1.437(7)
O1 Cl1A 1.457(5)
O2 Cl1A 1.454(7)
O2 Cl1B 1.456(11)
Cl1A O4A 1.415(11)
Cl1A O3A 1.437(12)
Cl1B O3B 1.30(2)
Cl1B O4B 1.369(16)
Cl2 O7 1.327(5)
Cl2 O5 1.395(4)
Cl2 O8 1.419(5)
Cl2 O6 1.439(5)

loop_
_geom_hbond_atom_site_label_D
_geom_hbond_atom_site_label_H
_geom_hbond_atom_site_label_A
_geom_hbond_site_symmetry_A
_geom_hbond_distance_DH
_geom_hbond_distance_HA
_geom_hbond_distance_DA
_geom_hbond_angle_DHA
C7 H7 O1 . 0.93 2.41 3.006(5) 121.7
C17 H17A O2 2_565 0.97 2.48 3.413(5) 161.3
C18 H18 O8 2 0.98 2.47 3.436(6) 169.7
C20 H20 O6 . 0.93 2.46 3.347(6) 159.3
C25 H25 O1 . 0.93 2.46 3.038(5) 120.8
C25 H25 O2 . 0.93 2.51 3.199(5) 130.9
C28 H28 O8 4_455 0.93 2.48 3.243(6) 139.3
C30 H30A O3A 2_565 0.97 2.55 3.434(11) 152.4

loop_
_geom_torsion_atom_site_label_1
_geom_torsion_atom_site_label_2
_geom_torsion_atom_site_label_3
_geom_torsion_atom_site_label_4
_geom_torsion
O1 Mn1 N1 C5 -135.9(3)
N4 Mn1 N1 C5 77.0(3)
N2 Mn1 N1 C5 -57.0(3)
N6 Mn1 N1 C5 146.1(3)
N3 Mn1 N1 C5 9.0(2)
O1 Mn1 N1 C1 47.9(3)
N4 Mn1 N1 C1 -99.2(3)
N2 Mn1 N1 C1 126.7(3)
N6 Mn1 N1 C1 -30.2(3)
N3 Mn1 N1 C1 -167.3(3)
N5 Mn1 N2 C11 -100.2(2)
N1 Mn1 N2 C11 80.2(2)
O1 Mn1 N2 C11 169.0(3)
N4 Mn1 N2 C11 -36.2(3)
N6 Mn1 N2 C11 -177.3(2)
N3 Mn1 N2 C11 13.3(2)
N5 Mn1 N2 C7 86.3(3)
N1 Mn1 N2 C7 -93.3(3)
O1 Mn1 N2 C7 -4.5(3)
N4 Mn1 N2 C7 150.3(3)
N6 Mn1 N2 C7 9.2(5)
N3 Mn1 N2 C7 -160.2(3)
N5 Mn1 N3 C12 43.0(2)
N1 Mn1 N3 C12 -140.7(2)
O1 Mn1 N3 C12 -73.4(2)
N4 Mn1 N3 C12 108.9(2)
N2 Mn1 N3 C12 -33.11(19)
N6 Mn1 N3 C12 152.61(19)
N5 Mn1 N3 C6 159.5(2)
N1 Mn1 N3 C6 -24.1(2)
O1 Mn1 N3 C6 43.2(3)
N4 Mn1 N3 C6 -134.6(2)
N2 Mn1 N3 C6 83.5(2)
N6 Mn1 N3 C6 -90.8(2)
N5 Mn1 N3 C13 -79.9(2)
N1 Mn1 N3 C13 96.5(2)
O1 Mn1 N3 C13 163.77(18)
N4 Mn1 N3 C13 -13.95(18)
N2 Mn1 N3 C13 -155.9(2)
N6 Mn1 N3 C13 29.8(2)
N5 Mn1 N4 C24 -17.8(2)
N1 Mn1 N4 C24 158.9(2)
O1 Mn1 N4 C24 47.9(3)
N2 Mn1 N4 C24 -86.4(2)
N6 Mn1 N4 C24 78.2(2)
N3 Mn1 N4 C24 -134.6(2)
N5 Mn1 N4 C30 -134.8(2)
N1 Mn1 N4 C30 41.9(2)
O1 Mn1 N4 C30 -69.1(2)
N2 Mn1 N4 C30 156.64(18)
N6 Mn1 N4 C30 -38.81(18)
N3 Mn1 N4 C30 108.42(19)
N5 Mn1 N4 C18 103.79(19)
N1 Mn1 N4 C18 -79.47(19)
O1 Mn1 N4 C18 169.45(19)
N2 Mn1 N4 C18 35.2(2)
N6 Mn1 N4 C18 -160.2(2)
N3 Mn1 N4 C18 -12.99(17)
O1 Mn1 N5 C23 -142.3(2)
N4 Mn1 N5 C23 5.7(2)
N2 Mn1 N5 C23 138.8(2)
N6 Mn1 N5 C23 -64.2(2)
N3 Mn1 N5 C23 71.7(3)
O1 Mn1 N5 C19 40.9(3)
N4 Mn1 N5 C19 -171.1(3)
N2 Mn1 N5 C19 -38.0(3)
N6 Mn1 N5 C19 119.0(3)
N3 Mn1 N5 C19 -105.1(3)
N5 Mn1 N6 C25 -85.9(3)
N1 Mn1 N6 C25 95.3(3)
O1 Mn1 N6 C25 3.7(3)
N4 Mn1 N6 C25 -158.8(3)
N2 Mn1 N6 C25 -10.0(5)
N3 Mn1 N6 C25 156.4(3)
N5 Mn1 N6 C29 96.3(2)
N1 Mn1 N6 C29 -82.5(2)
O1 Mn1 N6 C29 -174.0(2)
N4 Mn1 N6 C29 23.4(2)
N2 Mn1 N6 C29 172.2(2)
N3 Mn1 N6 C29 -21.4(3)
C5 N1 C1 C2 -1.0(6)
Mn1 N1 C1 C2 175.3(3)
N1 C1 C2 C3 -0.3(7)
C1 C2 C3 C4 1.0(6)
C2 C3 C4 C5 -0.4(6)
C1 N1 C5 C4 1.6(5)
Mn1 N1 C5 C4 -174.9(2)
C1 N1 C5 C6 -174.8(3)
Mn1 N1 C5 C6 8.8(4)
C3 C4 C5 N1 -0.9(5)
C3 C4 C5 C6 175.3(3)
C12 N3 C6 C5 151.6(3)
C13 N3 C6 C5 -83.9(3)
Mn1 N3 C6 C5 37.0(3)
N1 C5 C6 N3 -32.3(4)
C4 C5 C6 N3 151.4(3)
C11 N2 C7 C8 -2.4(6)
Mn1 N2 C7 C8 171.0(3)
N2 C7 C8 C9 0.2(7)
C7 C8 C9 C10 1.5(7)
C8 C9 C10 C11 -0.9(6)
C7 N2 C11 C10 3.0(5)
Mn1 N2 C11 C10 -171.1(3)
C7 N2 C11 C12 -175.9(3)
Mn1 N2 C11 C12 9.9(4)
C9 C10 C11 N2 -1.4(6)
C9 C10 C11 C12 177.5(4)
C6 N3 C12 C11 -66.4(3)
C13 N3 C12 C11 170.8(3)
Mn1 N3 C12 C11 49.6(3)
N2 C11 C12 N3 -41.9(4)
C10 C11 C12 N3 139.1(3)
C12 N3 C13 C18 -79.4(3)
C6 N3 C13 C18 158.6(3)
Mn1 N3 C13 C18 39.3(3)
C12 N3 C13 C14 46.8(4)
C6 N3 C13 C14 -75.3(3)
Mn1 N3 C13 C14 165.4(2)
N3 C13 C14 C15 177.1(3)
C18 C13 C14 C15 -56.4(4)
C13 C14 C15 C16 60.4(4)
C14 C15 C16 C17 -61.0(4)
C15 C16 C17 C18 58.3(4)
C24 N4 C18 C13 159.6(2)
C30 N4 C18 C13 -76.9(3)
Mn1 N4 C18 C13 38.6(3)
C24 N4 C18 C17 -75.1(3)
C30 N4 C18 C17 48.3(3)
Mn1 N4 C18 C17 163.9(2)
N3 C13 C18 N4 -52.9(3)
C14 C13 C18 N4 179.0(3)
N3 C13 C18 C17 -179.2(3)
C14 C13 C18 C17 52.7(4)
C16 C17 C18 N4 -179.8(3)
C16 C17 C18 C13 -54.1(4)
C23 N5 C19 C20 -2.1(5)
Mn1 N5 C19 C20 174.6(3)
N5 C19 C20 C21 0.2(6)
C19 C20 C21 C22 1.4(7)
C20 C21 C22 C23 -1.1(7)
C19 N5 C23 C22 2.5(5)
Mn1 N5 C23 C22 -174.5(3)
C19 N5 C23 C24 -174.9(3)
Mn1 N5 C23 C24 8.1(4)
C21 C22 C23 N5 -0.9(6)
C21 C22 C23 C24 176.4(4)
C30 N4 C24 C23 140.4(3)
C18 N4 C24 C23 -94.5(3)
Mn1 N4 C24 C23 27.9(3)
N5 C23 C24 N4 -25.6(4)
C22 C23 C24 N4 157.0(3)
C29 N6 C25 C26 0.2(5)
Mn1 N6 C25 C26 -177.5(3)
N6 C25 C26 C27 -0.7(6)
C25 C26 C27 C28 0.2(6)
C26 C27 C28 C29 0.7(6)
C25 N6 C29 C28 0.8(5)
Mn1 N6 C29 C28 178.9(3)
C25 N6 C29 C30 179.8(3)
Mn1 N6 C29 C30 -2.2(4)
C27 C28 C29 N6 -1.3(5)
C27 C28 C29 C30 179.8(3)
C24 N4 C30 C29 -63.3(3)
C18 N4 C30 C29 173.2(3)
Mn1 N4 C30 C29 52.8(3)
N6 C29 C30 N4 -36.1(4)
C28 C29 C30 N4 142.8(3)
N5 Mn1 O1 Cl1B 153(2)
N1 Mn1 O1 Cl1B -23(2)
N4 Mn1 O1 Cl1B 91(2)
N2 Mn1 O1 Cl1B -123(2)
N6 Mn1 O1 Cl1B 62(2)
N3 Mn1 O1 Cl1B -85(2)
N5 Mn1 O1 Cl1A -167.8(5)
N1 Mn1 O1 Cl1A 16.2(5)
N4 Mn1 O1 Cl1A 131.1(5)
N2 Mn1 O1 Cl1A -83.6(5)
N6 Mn1 O1 Cl1A 101.9(5)
N3 Mn1 O1 Cl1A -45.1(5)
Cl1B O2 Cl1A O4A 169.6(13)
Cl1B O2 Cl1A O3A 42.3(12)
Cl1B O2 Cl1A O1 -70.5(9)
Cl1B O1 Cl1A O4A -167.6(15)
Mn1 O1 Cl1A O4A 38.2(9)
Cl1B O1 Cl1A O3A -44.2(12)
Mn1 O1 Cl1A O3A 161.6(7)
Cl1B O1 Cl1A O2 72.0(12)
Mn1 O1 Cl1A O2 -82.2(8)
Cl1A O1 Cl1B O3B 169(2)
Mn1 O1 Cl1B O3B -129(3)
Cl1A O1 Cl1B O4B 37.8(14)
Mn1 O1 Cl1B O4B 100(2)
Cl1A O1 Cl1B O2 -72.6(15)
Mn1 O1 Cl1B O2 -11(3)
Cl1A O2 Cl1B O3B -164.7(16)
Cl1A O2 Cl1B O4B -42.8(14)
Cl1A O2 Cl1B O1 74.0(11)
